data_7033627
loop_
_publ_author_name
'Fischer, Paul J.'
'Weberg, Alexander B.'
'Bohrmann, Trent D.'
'Xu, Hanyue'
'Young, Victor G.'

_publ_section_title
;
 Group VI metal complexes of tris(diphenylphosphinomethyl)phenylborate:
 modulation of ligand donation via coordination of M(CO)3 units at the
 borate phenyl substituent.
;
_journal_issue 8
_journal_name_full 'Dalton transactions (Cambridge, England : 2003)'
_journal_page_first 3737
_journal_page_last 3744
_journal_paper_doi 10.1039/c4dt03857f
_journal_volume 44
_journal_year 2015
_chemical_formula_moiety 'C51 H651 B Cr Mo O6 P3, C8 H20 N, C4 H8 O'
_chemical_formula_sum 'C63 H69 B Cr Mo N O7 P3'
_chemical_formula_weight 1203.85
_chemical_melting_point 562.5(5)
_chemical_name_common 14167aaa
_chemical_name_systematic '[Et4N][Cr(CO)3{6-(PhBP3)Mo(CO)3}]'
_chemical_properties_physical 'Air-sensitive, Moisture-sensitive'
_space_group_crystal_system monoclinic
_space_group_IT_number 14
_space_group_name_Hall '-P 2yn'
_space_group_name_H-M_alt 'P 1 21/n 1'
_symmetry_space_group_name_Hall '-P 2yn'
_symmetry_space_group_name_H-M 'P 1 21/n 1'
_atom_sites_solution_hydrogens geom
_audit_creation_method SHELXL-2014
_audit_update_record
;
2014-12-15 deposited with the CCDC.
2015-01-12 downloaded from the CCDC.
;
_cell_angle_alpha 90
_cell_angle_beta 92.4969(18)
_cell_angle_gamma 90
_cell_formula_units_Z 4
_cell_length_a 12.2709(17)
_cell_length_b 33.329(5)
_cell_length_c 14.548(2)
_cell_measurement_reflns_used 2977
_cell_measurement_temperature 123(2)
_cell_measurement_theta_max 27.68
_cell_measurement_theta_min 2.30
_cell_volume 5944.1(15)
_computing_cell_refinement 'Bruker SAINT'
_computing_data_collection 'Bruker APEX2'
_computing_data_reduction 'Bruker SAINT'
_computing_molecular_graphics 'Bruker SHELXTL'
_computing_publication_material 'Bruker SHELXTL'
_computing_structure_refinement 'SHELXL-2014 (Sheldrick 2014)'
_computing_structure_solution 'SHELXS-97 (Sheldrick 2008)'
_diffrn_ambient_temperature 123(2)
_diffrn_measured_fraction_theta_full 0.999
_diffrn_measured_fraction_theta_max 0.988
_diffrn_measurement_device_type 'Bruker APEX-II CCD'
_diffrn_measurement_method '\f and \w scans'
_diffrn_radiation_type MoK\a
_diffrn_radiation_wavelength 0.71073
_diffrn_reflns_av_R_equivalents 0.0603
_diffrn_reflns_av_unetI/netI 0.0524
_diffrn_reflns_Laue_measured_fraction_full 0.999
_diffrn_reflns_Laue_measured_fraction_max 0.988
_diffrn_reflns_limit_h_max 16
_diffrn_reflns_limit_h_min -16
_diffrn_reflns_limit_k_max 42
_diffrn_reflns_limit_k_min -43
_diffrn_reflns_limit_l_max 18
_diffrn_reflns_limit_l_min -18
_diffrn_reflns_number 69510
_diffrn_reflns_point_group_measured_fraction_full 0.999
_diffrn_reflns_point_group_measured_fraction_max 0.988
_diffrn_reflns_theta_full 25.242
_diffrn_reflns_theta_max 27.737
_diffrn_reflns_theta_min 1.528
_diffrn_source 'sealed tube'
_exptl_absorpt_coefficient_mu 0.527
_exptl_absorpt_correction_T_max 0.4915
_exptl_absorpt_correction_T_min 0.4430
_exptl_absorpt_correction_type multi-scan
_exptl_absorpt_process_details 'SADABS 2012/1 (Sheldrick, 2012)'
_exptl_crystal_colour yellow
_exptl_crystal_density_diffrn 1.345
_exptl_crystal_description Needle
_exptl_crystal_F_000 2504
_exptl_crystal_recrystallization_method 'Re-crystallisation from solvent: THF/Et2O'
_exptl_crystal_size_max 0.450
_exptl_crystal_size_mid 0.120
_exptl_crystal_size_min 0.060
_exptl_transmission_factor_max 0.4915
_exptl_transmission_factor_min 0.4430
_platon_squeeze_details
;

 PLATON/SQUEEZE applied to treat apparent THF/DEE compositional disorder
 PLATON/SQUEEZE RESULTS Summary and Remarks :N = NOTE, W = WARNING, E = ERROR
 ============================================================================

 N: No S.U.'s (esd) on observed/calculated parameters.
 ---------------------------------------------------------------------------
 N: Number of moved primary input atoms: ................................ 104
 N: Total Potential Solvent Accessible Void Vol ..............   811.5 Ang^3
 N: Electron Count / Cell = 186 - To be included in D(calc), F000 & Mol.Wght.

 ============================================================================

 empirical formula assumes 100% THF
 
;
_refine_diff_density_max 1.068
_refine_diff_density_min -0.747
_refine_diff_density_rms 0.082
_refine_ls_extinction_method none
_refine_ls_goodness_of_fit_ref 1.052
_refine_ls_hydrogen_treatment constr
_refine_ls_matrix_type full
_refine_ls_number_parameters 653
_refine_ls_number_reflns 13814
_refine_ls_number_restraints 0
_refine_ls_restrained_S_all 1.052
_refine_ls_R_factor_all 0.0697
_refine_ls_R_factor_gt 0.0477
_refine_ls_shift/su_max 0.002
_refine_ls_shift/su_mean 0.000
_refine_ls_structure_factor_coef Fsqd
_refine_ls_weighting_details 'w=1/[\s^2^(Fo^2^)+(0.0700P)^2^] where P=(Fo^2^+2Fc^2^)/3'
_refine_ls_weighting_scheme calc
_refine_ls_wR_factor_gt 0.1200
_refine_ls_wR_factor_ref 0.1291
_reflns_Friedel_coverage 0.000
_reflns_number_gt 10110
_reflns_number_total 13814
_reflns_threshold_expression 'I > 2\s(I)'
_cod_data_source_file c4dt03857f2.cif
_cod_data_source_block 14167aaa
_cod_depositor_comments
;
The following automatic conversions were performed:

'_chemical_melting_point' value '562-563' was changed to '562.5(5)' -
the average value was taken and precision was estimated.

Automatic conversion script
Id: cif_fix_values 2935 2014-11-11 08:27:57Z andrius 

 Adding full bibliography for 7033620--7033630.cif.
;
_cod_original_cell_volume 5944.2(15)
_cod_database_code 7033627
_shelx_space_group_comment
;
The symmetry employed for this shelxl refinement is uniquely defined
by the following loop, which should always be used as a source of
symmetry information in preference to the above space-group names.
They are only intended as comments.
;
_shelx_estimated_absorpt_t_min 0.797
_shelx_estimated_absorpt_t_max 0.969
_shelxl_version_number 2014-3

loop_
_space_group_symop_operation_xyz
'x, y, z'
'-x+1/2, y+1/2, -z+1/2'
'-x, -y, -z'
'x-1/2, -y-1/2, z-1/2'

loop_
_atom_site_label
_atom_site_type_symbol
_atom_site_fract_x
_atom_site_fract_y
_atom_site_fract_z
_atom_site_U_iso_or_equiv
_atom_site_adp_type
_atom_site_occupancy
_atom_site_site_symmetry_order
_atom_site_calc_flag
_atom_site_refinement_flags_posn
_atom_site_refinement_flags_adp
Mo1 Mo 0.34547(2) 0.67872(2) 0.02248(2) 0.02206(8) Uani 1 1 d . .
C1 C 0.4979(2) 0.69516(9) 0.0473(2) 0.0302(7) Uani 1 1 d . .
O1 O 0.58504(17) 0.70864(7) 0.05853(17) 0.0437(6) Uani 1 1 d . .
C2 C 0.3728(2) 0.69458(9) -0.1039(2) 0.0288(6) Uani 1 1 d . .
O2 O 0.39419(19) 0.70469(7) -0.17742(16) 0.0435(6) Uani 1 1 d . .
C3 C 0.3135(2) 0.73521(9) 0.0469(2) 0.0288(6) Uani 1 1 d . .
O3 O 0.29961(18) 0.76951(6) 0.05814(17) 0.0426(6) Uani 1 1 d . .
C4 C 0.3046(2) 0.56999(8) 0.0585(2) 0.0239(6) Uani 1 1 d . .
H4A H 0.2926 0.5450 0.0227 0.029 Uiso 1 1 calc R U
H4B H 0.3502 0.5631 0.1141 0.029 Uiso 1 1 calc R U
C5 C 0.5253(2) 0.59045(8) 0.0023(2) 0.0268(6) Uani 1 1 d . .
C6 C 0.6001(2) 0.61364(10) -0.0439(2) 0.0353(7) Uani 1 1 d . .
H6A H 0.5747 0.6352 -0.0819 0.042 Uiso 1 1 calc R U
C7 C 0.7108(2) 0.60585(10) -0.0352(3) 0.0419(8) Uani 1 1 d . .
H7A H 0.7606 0.6214 -0.0685 0.050 Uiso 1 1 calc R U
C8 C 0.7486(3) 0.57538(11) 0.0220(3) 0.0438(9) Uani 1 1 d . .
H8A H 0.8247 0.5706 0.0298 0.053 Uiso 1 1 calc R U
C9 C 0.6763(3) 0.55197(11) 0.0675(3) 0.0469(9) Uani 1 1 d . .
H9A H 0.7026 0.5310 0.1067 0.056 Uiso 1 1 calc R U
C10 C 0.5643(2) 0.55890(10) 0.0565(2) 0.0383(8) Uani 1 1 d . .
H10A H 0.5145 0.5419 0.0862 0.046 Uiso 1 1 calc R U
C11 C 0.3496(2) 0.58555(8) -0.12806(19) 0.0262(6) Uani 1 1 d . .
C12 C 0.2790(2) 0.60546(9) -0.1896(2) 0.0294(6) Uani 1 1 d . .
H12A H 0.2531 0.6314 -0.1743 0.035 Uiso 1 1 calc R U
C13 C 0.2453(3) 0.58823(10) -0.2735(2) 0.0348(7) Uani 1 1 d . .
H13A H 0.1949 0.6019 -0.3137 0.042 Uiso 1 1 calc R U
C14 C 0.2853(3) 0.55122(10) -0.2979(2) 0.0412(8) Uani 1 1 d . .
H14A H 0.2627 0.5393 -0.3550 0.049 Uiso 1 1 calc R U
C15 C 0.3583(3) 0.53169(10) -0.2391(2) 0.0483(9) Uani 1 1 d . .
H15A H 0.3867 0.5063 -0.2560 0.058 Uiso 1 1 calc R U
C16 C 0.3910(3) 0.54865(10) -0.1551(2) 0.0407(8) Uani 1 1 d . .
H16A H 0.4422 0.5349 -0.1156 0.049 Uiso 1 1 calc R U
P1 P 0.38083(6) 0.60506(2) -0.01107(5) 0.02299(16) Uani 1 1 d . .
C17 C 0.2000(2) 0.61646(8) 0.18274(19) 0.0246(6) Uani 1 1 d . .
H17A H 0.2074 0.5996 0.2387 0.030 Uiso 1 1 calc R U
H17B H 0.1327 0.6325 0.1873 0.030 Uiso 1 1 calc R U
C18 C 0.4305(2) 0.62217(9) 0.2385(2) 0.0316(7) Uani 1 1 d . .
C19 C 0.5360(3) 0.63319(14) 0.2227(3) 0.0559(11) Uani 1 1 d . .
H19A H 0.5496 0.6556 0.1844 0.067 Uiso 1 1 calc R U
C20 C 0.6236(3) 0.61153(17) 0.2627(3) 0.0696(14) Uani 1 1 d . .
H20A H 0.6960 0.6193 0.2505 0.084 Uiso 1 1 calc R U
C21 C 0.6072(4) 0.57996(13) 0.3182(3) 0.0626(13) Uani 1 1 d . .
H21A H 0.6674 0.5657 0.3453 0.075 Uiso 1 1 calc R U
C22 C 0.5044(4) 0.56892(12) 0.3349(3) 0.0690(14) Uani 1 1 d . .
H22A H 0.4922 0.5467 0.3740 0.083 Uiso 1 1 calc R U
C23 C 0.4149(3) 0.58991(10) 0.2951(3) 0.0552(11) Uani 1 1 d . .
H23A H 0.3428 0.5817 0.3074 0.066 Uiso 1 1 calc R U
C24 C 0.2908(2) 0.68747(9) 0.2743(2) 0.0266(6) Uani 1 1 d . .
C25 C 0.3472(2) 0.72342(9) 0.2746(2) 0.0334(7) Uani 1 1 d . .
H25A H 0.3993 0.7283 0.2295 0.040 Uiso 1 1 calc R U
C26 C 0.3281(3) 0.75248(10) 0.3403(2) 0.0397(8) Uani 1 1 d . .
H26A H 0.3698 0.7765 0.3415 0.048 Uiso 1 1 calc R U
C27 C 0.2501(3) 0.74695(11) 0.4034(2) 0.0422(8) Uani 1 1 d . .
H27A H 0.2356 0.7673 0.4468 0.051 Uiso 1 1 calc R U
P2 P 0.31562(6) 0.65065(2) 0.18246(5) 0.02413(16) Uani 1 1 d . .
C28 C 0.1924(3) 0.71118(11) 0.4030(2) 0.0478(9) Uani 1 1 d . .
H28A H 0.1376 0.7071 0.4462 0.057 Uiso 1 1 calc R U
C29 C 0.2139(3) 0.68134(10) 0.3402(2) 0.0393(8) Uani 1 1 d . .
H29A H 0.1758 0.6565 0.3421 0.047 Uiso 1 1 calc R U
C30 C 0.1135(2) 0.60845(8) 0.0052(2) 0.0238(6) Uani 1 1 d . .
H30A H 0.0348 0.6057 0.0161 0.029 Uiso 1 1 calc R U
H30B H 0.1278 0.5942 -0.0528 0.029 Uiso 1 1 calc R U
C31 C 0.0433(2) 0.68616(8) 0.0617(2) 0.0251(6) Uani 1 1 d . .
C32 C 0.0734(2) 0.71187(8) 0.1332(2) 0.0280(6) Uani 1 1 d . .
H32A H 0.1482 0.7184 0.1443 0.034 Uiso 1 1 calc R U
C33 C -0.0041(3) 0.72812(10) 0.1890(2) 0.0356(7) Uani 1 1 d . .
H33A H 0.0179 0.7455 0.2382 0.043 Uiso 1 1 calc R U
C34 C -0.1133(3) 0.71915(10) 0.1732(2) 0.0391(8) Uani 1 1 d . .
H34A H -0.1664 0.7305 0.2110 0.047 Uiso 1 1 calc R U
C35 C -0.1447(2) 0.69360(11) 0.1023(2) 0.0409(8) Uani 1 1 d . .
H35A H -0.2196 0.6871 0.0917 0.049 Uiso 1 1 calc R U
C36 C -0.0672(2) 0.67736(10) 0.0462(2) 0.0347(7) Uani 1 1 d . .
H36A H -0.0896 0.6601 -0.0030 0.042 Uiso 1 1 calc R U
C37 C 0.0917(2) 0.67606(8) -0.1249(2) 0.0248(6) Uani 1 1 d . .
C38 C 0.1262(2) 0.71280(8) -0.1609(2) 0.0287(6) Uani 1 1 d . .
H38A H 0.1714 0.7301 -0.1239 0.034 Uiso 1 1 calc R U
C39 C 0.0951(2) 0.72418(10) -0.2501(2) 0.0349(7) Uani 1 1 d . .
H39A H 0.1190 0.7491 -0.2735 0.042 Uiso 1 1 calc R U
C40 C 0.0303(3) 0.69965(10) -0.3044(2) 0.0378(8) Uani 1 1 d . .
H40A H 0.0103 0.7074 -0.3657 0.045 Uiso 1 1 calc R U
C41 C -0.0061(3) 0.66370(10) -0.2704(2) 0.0364(7) Uani 1 1 d . .
H41A H -0.0521 0.6470 -0.3080 0.044 Uiso 1 1 calc R U
C42 C 0.0244(2) 0.65171(9) -0.1807(2) 0.0300(6) Uani 1 1 d . .
H42A H -0.0008 0.6269 -0.1578 0.036 Uiso 1 1 calc R U
P3 P 0.14548(5) 0.66179(2) -0.00918(5) 0.02155(15) Uani 1 1 d . .
B1 B 0.1848(2) 0.58633(9) 0.0916(2) 0.0230(6) Uani 1 1 d . .
C43 C 0.1086(2) 0.54837(8) 0.12143(19) 0.0243(6) Uani 1 1 d . .
C44 C 0.0298(2) 0.55274(9) 0.1883(2) 0.0339(7) Uani 1 1 d . .
H44A H 0.0245 0.5778 0.2188 0.041 Uiso 1 1 calc R U
C45 C -0.0419(3) 0.52148(10) 0.2121(2) 0.0404(8) Uani 1 1 d . .
H45A H -0.0949 0.5261 0.2565 0.048 Uiso 1 1 calc R U
C46 C -0.0352(2) 0.48441(9) 0.1712(2) 0.0357(7) Uani 1 1 d . .
H46A H -0.0818 0.4632 0.1883 0.043 Uiso 1 1 calc R U
C47 C 0.0417(3) 0.47838(9) 0.1037(2) 0.0339(7) Uani 1 1 d . .
H47A H 0.0462 0.4532 0.0736 0.041 Uiso 1 1 calc R U
C48 C 0.1117(2) 0.50969(9) 0.0808(2) 0.0305(7) Uani 1 1 d . .
H48A H 0.1639 0.5048 0.0358 0.037 Uiso 1 1 calc R U
Cr1 Cr 0.13033(4) 0.49939(2) 0.22967(4) 0.03317(13) Uani 1 1 d . .
C49 C 0.1369(3) 0.45069(12) 0.2850(3) 0.0539(10) Uani 1 1 d . .
O4 O 0.1445(3) 0.41917(9) 0.3202(3) 0.0880(11) Uani 1 1 d . .
C50 C 0.2766(3) 0.49390(11) 0.2129(3) 0.0472(9) Uani 1 1 d . .
O5 O 0.3698(2) 0.48994(9) 0.2038(2) 0.0686(8) Uani 1 1 d . .
C51 C 0.1678(4) 0.52245(13) 0.3402(3) 0.0594(11) Uani 1 1 d . .
O6 O 0.1955(3) 0.53660(12) 0.4109(2) 0.1007(13) Uani 1 1 d . .
N1 N 0.4615(2) 0.35479(8) 0.40737(19) 0.0396(7) Uani 1 1 d . .
C52 C 0.5819(3) 0.36451(14) 0.4261(3) 0.0666(12) Uani 1 1 d . .
H52A H 0.6003 0.3880 0.3881 0.080 Uiso 1 1 calc R U
H52B H 0.5920 0.3727 0.4914 0.080 Uiso 1 1 calc R U
C53 C 0.6613(4) 0.33222(14) 0.4086(4) 0.0749(14) Uani 1 1 d . .
H53A H 0.7350 0.3414 0.4266 0.112 Uiso 1 1 calc R U
H53B H 0.6578 0.3255 0.3429 0.112 Uiso 1 1 calc R U
H53C H 0.6436 0.3084 0.4445 0.112 Uiso 1 1 calc R U
C54 C 0.4457(4) 0.34547(17) 0.3044(3) 0.0803(15) Uani 1 1 d . .
H54A H 0.4749 0.3682 0.2693 0.096 Uiso 1 1 calc R U
H54B H 0.4899 0.3215 0.2905 0.096 Uiso 1 1 calc R U
C55 C 0.3304(4) 0.33793(19) 0.2703(3) 0.0881(17) Uani 1 1 d . .
H55A H 0.3300 0.3282 0.2067 0.132 Uiso 1 1 calc R U
H55B H 0.2886 0.3629 0.2726 0.132 Uiso 1 1 calc R U
H55C H 0.2972 0.3177 0.3092 0.132 Uiso 1 1 calc R U
C56 C 0.3926(4) 0.38886(14) 0.4333(4) 0.0762(14) Uani 1 1 d . .
H56A H 0.3158 0.3812 0.4192 0.091 Uiso 1 1 calc R U
H56B H 0.4010 0.3920 0.5010 0.091 Uiso 1 1 calc R U
C57 C 0.4094(5) 0.42811(15) 0.3928(5) 0.107(2) Uani 1 1 d . .
H57A H 0.3529 0.4466 0.4125 0.160 Uiso 1 1 calc R U
H57B H 0.4051 0.4258 0.3255 0.160 Uiso 1 1 calc R U
H57C H 0.4814 0.4383 0.4129 0.160 Uiso 1 1 calc R U
C58 C 0.4316(4) 0.31697(15) 0.4586(3) 0.0761(14) Uani 1 1 d . .
H58A H 0.3518 0.3132 0.4497 0.091 Uiso 1 1 calc R U
H58B H 0.4669 0.2941 0.4282 0.091 Uiso 1 1 calc R U
C59 C 0.4578(4) 0.31398(15) 0.5545(3) 0.0817(15) Uani 1 1 d . .
H59A H 0.4217 0.2904 0.5794 0.123 Uiso 1 1 calc R U
H59B H 0.4327 0.3382 0.5856 0.123 Uiso 1 1 calc R U
H59C H 0.5369 0.3114 0.5646 0.123 Uiso 1 1 calc R U

loop_
_atom_site_aniso_label
_atom_site_aniso_U_11
_atom_site_aniso_U_22
_atom_site_aniso_U_33
_atom_site_aniso_U_23
_atom_site_aniso_U_13
_atom_site_aniso_U_12
Mo1 0.01424(12) 0.02137(13) 0.03080(14) -0.00160(10) 0.00344(9) -0.00075(9)
C1 0.0240(15) 0.0271(15) 0.0398(18) -0.0023(13) 0.0068(13) 0.0024(12)
O1 0.0192(11) 0.0501(14) 0.0619(16) -0.0055(12) 0.0034(10) -0.0084(10)
C2 0.0227(15) 0.0226(14) 0.0415(18) 0.0004(13) 0.0058(13) -0.0006(11)
O2 0.0438(14) 0.0468(14) 0.0406(14) 0.0089(11) 0.0107(11) -0.0060(11)
C3 0.0168(13) 0.0327(17) 0.0369(17) -0.0011(13) 0.0018(12) -0.0009(12)
O3 0.0339(12) 0.0242(12) 0.0697(17) -0.0064(11) 0.0038(11) 0.0029(9)
C4 0.0197(13) 0.0206(13) 0.0313(15) 0.0021(11) 0.0017(11) 0.0001(11)
C5 0.0172(13) 0.0268(15) 0.0370(17) -0.0056(12) 0.0053(12) 0.0037(11)
C6 0.0219(15) 0.0347(17) 0.050(2) 0.0014(15) 0.0070(14) 0.0001(13)
C7 0.0217(16) 0.0390(19) 0.066(2) -0.0035(17) 0.0112(15) -0.0022(13)
C8 0.0193(16) 0.048(2) 0.064(2) -0.0112(18) 0.0028(15) 0.0072(14)
C9 0.0297(18) 0.048(2) 0.063(2) 0.0078(18) 0.0056(16) 0.0153(15)
C10 0.0247(16) 0.0392(18) 0.052(2) 0.0086(16) 0.0089(14) 0.0067(13)
C11 0.0272(15) 0.0236(14) 0.0283(15) -0.0023(12) 0.0075(12) -0.0017(11)
C12 0.0247(15) 0.0274(15) 0.0366(17) -0.0015(13) 0.0091(12) -0.0013(12)
C13 0.0282(16) 0.0446(19) 0.0318(17) 0.0027(14) 0.0036(13) -0.0055(14)
C14 0.051(2) 0.0364(19) 0.0371(19) -0.0113(15) 0.0088(16) -0.0110(16)
C15 0.071(3) 0.0306(18) 0.044(2) -0.0112(16) 0.0091(19) 0.0060(17)
C16 0.052(2) 0.0300(17) 0.0399(19) -0.0003(14) 0.0041(16) 0.0113(15)
P1 0.0164(3) 0.0219(4) 0.0310(4) -0.0002(3) 0.0046(3) 0.0001(3)
C17 0.0193(14) 0.0245(14) 0.0300(15) 0.0018(12) 0.0011(11) -0.0010(11)
C18 0.0250(15) 0.0355(17) 0.0334(17) -0.0104(13) -0.0072(12) 0.0044(12)
C19 0.0303(19) 0.090(3) 0.048(2) 0.014(2) -0.0002(16) 0.0119(19)
C20 0.029(2) 0.126(4) 0.054(3) -0.003(3) -0.0049(18) 0.026(2)
C21 0.059(3) 0.065(3) 0.061(3) -0.027(2) -0.027(2) 0.035(2)
C22 0.073(3) 0.037(2) 0.092(3) 0.009(2) -0.049(3) 0.001(2)
C23 0.048(2) 0.036(2) 0.078(3) 0.0146(19) -0.030(2) -0.0053(16)
C24 0.0205(14) 0.0304(16) 0.0286(15) -0.0045(12) -0.0021(11) 0.0008(11)
C25 0.0234(15) 0.0351(17) 0.0417(18) -0.0076(14) 0.0027(13) -0.0062(12)
C26 0.0364(18) 0.0362(18) 0.046(2) -0.0117(15) -0.0002(15) -0.0074(14)
C27 0.0396(19) 0.046(2) 0.0412(19) -0.0180(16) 0.0052(15) 0.0002(15)
P2 0.0173(3) 0.0247(4) 0.0304(4) -0.0033(3) 0.0008(3) -0.0008(3)
C28 0.043(2) 0.062(2) 0.040(2) -0.0150(18) 0.0160(16) -0.0124(18)
C29 0.0403(19) 0.0442(19) 0.0341(18) -0.0075(15) 0.0081(14) -0.0127(15)
C30 0.0162(13) 0.0220(14) 0.0332(15) 0.0005(12) 0.0013(11) -0.0002(10)
C31 0.0179(13) 0.0273(15) 0.0301(15) 0.0040(12) 0.0025(11) 0.0031(11)
C32 0.0229(14) 0.0262(15) 0.0351(16) -0.0001(12) 0.0039(12) 0.0033(11)
C33 0.0325(17) 0.0374(18) 0.0373(18) -0.0027(14) 0.0062(14) 0.0065(13)
C34 0.0281(17) 0.047(2) 0.0431(19) -0.0027(16) 0.0118(14) 0.0126(14)
C35 0.0164(15) 0.055(2) 0.052(2) 0.0029(17) 0.0037(14) 0.0083(14)
C36 0.0208(15) 0.0452(19) 0.0379(18) -0.0037(15) 0.0005(13) 0.0008(13)
C37 0.0181(13) 0.0257(14) 0.0308(15) -0.0008(12) 0.0040(11) 0.0045(11)
C38 0.0225(14) 0.0239(15) 0.0395(17) 0.0029(13) 0.0004(12) 0.0032(11)
C39 0.0260(16) 0.0374(18) 0.0415(18) 0.0138(14) 0.0053(13) 0.0076(13)
C40 0.0352(18) 0.046(2) 0.0324(17) 0.0084(15) 0.0017(14) 0.0133(15)
C41 0.0344(17) 0.0417(18) 0.0324(17) -0.0041(14) -0.0058(14) 0.0060(14)
C42 0.0275(15) 0.0291(16) 0.0331(16) -0.0010(13) -0.0037(12) 0.0057(12)
P3 0.0156(3) 0.0212(3) 0.0280(4) -0.0010(3) 0.0019(3) 0.0003(3)
B1 0.0171(15) 0.0219(15) 0.0300(17) 0.0030(13) 0.0024(12) -0.0005(12)
C43 0.0183(13) 0.0257(14) 0.0286(15) 0.0035(12) -0.0017(11) -0.0006(11)
C44 0.0269(16) 0.0256(15) 0.050(2) 0.0001(14) 0.0107(14) -0.0021(12)
C45 0.0315(17) 0.0391(19) 0.052(2) 0.0038(16) 0.0172(15) -0.0053(14)
C46 0.0276(16) 0.0323(17) 0.047(2) 0.0045(14) 0.0023(14) -0.0109(13)
C47 0.0370(18) 0.0312(16) 0.0335(17) -0.0011(13) 0.0027(13) -0.0104(13)
C48 0.0293(16) 0.0323(16) 0.0301(16) -0.0010(13) 0.0036(12) -0.0069(13)
Cr1 0.0356(3) 0.0312(3) 0.0326(3) 0.0034(2) 0.0015(2) -0.0037(2)
C49 0.055(2) 0.045(2) 0.060(3) 0.0154(19) -0.0112(19) -0.0102(18)
O4 0.096(3) 0.0553(19) 0.110(3) 0.0399(19) -0.025(2) -0.0166(17)
C50 0.038(2) 0.050(2) 0.054(2) 0.0111(18) -0.0071(17) 0.0040(16)
O5 0.0366(16) 0.078(2) 0.091(2) 0.0231(17) -0.0056(15) 0.0098(14)
C51 0.067(3) 0.066(3) 0.045(2) -0.001(2) 0.003(2) -0.017(2)
O6 0.117(3) 0.135(3) 0.0492(19) -0.026(2) -0.0035(19) -0.047(3)
N1 0.0407(16) 0.0430(16) 0.0352(15) 0.0029(13) 0.0037(12) -0.0076(13)
C52 0.056(3) 0.082(3) 0.062(3) 0.018(2) 0.000(2) -0.014(2)
C53 0.060(3) 0.076(3) 0.088(4) 0.014(3) -0.005(3) 0.003(2)
C54 0.079(3) 0.110(4) 0.052(3) -0.008(3) 0.001(2) 0.001(3)
C55 0.059(3) 0.151(5) 0.053(3) -0.009(3) -0.015(2) 0.002(3)
C56 0.075(3) 0.069(3) 0.084(3) -0.010(3) -0.002(3) 0.012(3)
C57 0.082(4) 0.064(3) 0.173(6) 0.042(4) -0.016(4) -0.004(3)
C58 0.074(3) 0.077(3) 0.077(3) 0.023(3) -0.001(3) -0.022(3)
C59 0.092(4) 0.085(4) 0.068(3) 0.039(3) -0.001(3) -0.012(3)

loop_
_atom_type_symbol
_atom_type_description
_atom_type_scat_dispersion_real
_atom_type_scat_dispersion_imag
_atom_type_scat_source
C C 0.0033 0.0016 'International Tables Vol C Tables 4.2.6.8 and 6.1.1.4'
H H 0.0000 0.0000 'International Tables Vol C Tables 4.2.6.8 and 6.1.1.4'
N N 0.0061 0.0033 'International Tables Vol C Tables 4.2.6.8 and 6.1.1.4'
O O 0.0106 0.0060 'International Tables Vol C Tables 4.2.6.8 and 6.1.1.4'
B B 0.0013 0.0007 'International Tables Vol C Tables 4.2.6.8 and 6.1.1.4'
P P 0.1023 0.0942 'International Tables Vol C Tables 4.2.6.8 and 6.1.1.4'
Mo Mo -1.6832 0.6857 'International Tables Vol C Tables 4.2.6.8 and 6.1.1.4'
Cr Cr 0.3209 0.6236 'International Tables Vol C Tables 4.2.6.8 and 6.1.1.4'

loop_
_geom_angle_atom_site_label_1
_geom_angle_atom_site_label_2
_geom_angle_atom_site_label_3
_geom_angle
C2 Mo1 C3 87.41(12)
C2 Mo1 C1 84.07(12)
C3 Mo1 C1 83.98(12)
C2 Mo1 P3 95.35(9)
C3 Mo1 P3 92.69(8)
C1 Mo1 P3 176.65(9)
C2 Mo1 P1 92.46(9)
C3 Mo1 P1 178.21(8)
C1 Mo1 P1 97.77(9)
P3 Mo1 P1 85.54(2)
C2 Mo1 P2 174.01(9)
C3 Mo1 P2 98.57(9)
C1 Mo1 P2 96.21(9)
P3 Mo1 P2 84.72(2)
P1 Mo1 P2 81.57(3)
O1 C1 Mo1 173.2(3)
O2 C2 Mo1 176.5(3)
O3 C3 Mo1 175.9(3)
B1 C4 P1 115.57(18)
B1 C4 H4A 108.4
P1 C4 H4A 108.4
B1 C4 H4B 108.4
P1 C4 H4B 108.4
H4A C4 H4B 107.4
C10 C5 C6 118.4(3)
C10 C5 P1 124.6(2)
C6 C5 P1 117.0(2)
C7 C6 C5 121.1(3)
C7 C6 H6A 119.4
C5 C6 H6A 119.4
C8 C7 C6 119.7(3)
C8 C7 H7A 120.1
C6 C7 H7A 120.1
C9 C8 C7 120.1(3)
C9 C8 H8A 119.9
C7 C8 H8A 119.9
C8 C9 C10 120.3(3)
C8 C9 H9A 119.9
C10 C9 H9A 119.9
C5 C10 C9 120.3(3)
C5 C10 H10A 119.9
C9 C10 H10A 119.9
C12 C11 C16 117.7(3)
C12 C11 P1 121.7(2)
C16 C11 P1 120.5(2)
C11 C12 C13 121.4(3)
C11 C12 H12A 119.3
C13 C12 H12A 119.3
C14 C13 C12 119.9(3)
C14 C13 H13A 120.1
C12 C13 H13A 120.1
C15 C14 C13 119.5(3)
C15 C14 H14A 120.3
C13 C14 H14A 120.3
C14 C15 C16 120.7(3)
C14 C15 H15A 119.7
C16 C15 H15A 119.7
C15 C16 C11 120.8(3)
C15 C16 H16A 119.6
C11 C16 H16A 119.6
C4 P1 C5 106.60(13)
C4 P1 C11 101.20(13)
C5 P1 C11 99.48(13)
C4 P1 Mo1 114.51(9)
C5 P1 Mo1 113.99(9)
C11 P1 Mo1 119.09(9)
B1 C17 P2 115.83(19)
B1 C17 H17A 108.3
P2 C17 H17A 108.3
B1 C17 H17B 108.3
P2 C17 H17B 108.3
H17A C17 H17B 107.4
C23 C18 C19 117.8(3)
C23 C18 P2 122.7(3)
C19 C18 P2 119.5(3)
C18 C19 C20 120.2(4)
C18 C19 H19A 119.9
C20 C19 H19A 119.9
C21 C20 C19 121.4(4)
C21 C20 H20A 119.3
C19 C20 H20A 119.3
C22 C21 C20 119.1(4)
C22 C21 H21A 120.4
C20 C21 H21A 120.4
C21 C22 C23 120.8(4)
C21 C22 H22A 119.6
C23 C22 H22A 119.6
C18 C23 C22 120.6(4)
C18 C23 H23A 119.7
C22 C23 H23A 119.7
C25 C24 C29 118.7(3)
C25 C24 P2 118.6(2)
C29 C24 P2 122.6(2)
C24 C25 C26 120.5(3)
C24 C25 H25A 119.8
C26 C25 H25A 119.8
C27 C26 C25 120.8(3)
C27 C26 H26A 119.6
C25 C26 H26A 119.6
C26 C27 C28 119.1(3)
C26 C27 H27A 120.5
C28 C27 H27A 120.5
C17 P2 C24 105.12(13)
C17 P2 C18 104.81(14)
C24 P2 C18 99.65(13)
C17 P2 Mo1 112.02(10)
C24 P2 Mo1 116.79(10)
C18 P2 Mo1 116.86(10)
C29 C28 C27 120.6(3)
C29 C28 H28A 119.7
C27 C28 H28A 119.7
C28 C29 C24 120.3(3)
C28 C29 H29A 119.8
C24 C29 H29A 119.8
B1 C30 P3 113.93(18)
B1 C30 H30A 108.8
P3 C30 H30A 108.8
B1 C30 H30B 108.8
P3 C30 H30B 108.8
H30A C30 H30B 107.7
C32 C31 C36 118.4(3)
C32 C31 P3 121.8(2)
C36 C31 P3 119.8(2)
C31 C32 C33 120.9(3)
C31 C32 H32A 119.5
C33 C32 H32A 119.5
C34 C33 C32 120.2(3)
C34 C33 H33A 119.9
C32 C33 H33A 119.9
C35 C34 C33 119.7(3)
C35 C34 H34A 120.2
C33 C34 H34A 120.2
C34 C35 C36 120.2(3)
C34 C35 H35A 119.9
C36 C35 H35A 119.9
C35 C36 C31 120.6(3)
C35 C36 H36A 119.7
C31 C36 H36A 119.7
C42 C37 C38 118.1(3)
C42 C37 P3 124.1(2)
C38 C37 P3 117.6(2)
C39 C38 C37 120.7(3)
C39 C38 H38A 119.6
C37 C38 H38A 119.6
C40 C39 C38 120.4(3)
C40 C39 H39A 119.8
C38 C39 H39A 119.8
C39 C40 C41 120.1(3)
C39 C40 H40A 120.0
C41 C40 H40A 120.0
C40 C41 C42 120.4(3)
C40 C41 H41A 119.8
C42 C41 H41A 119.8
C37 C42 C41 120.3(3)
C37 C42 H42A 119.9
C41 C42 H42A 119.9
C30 P3 C37 106.51(13)
C30 P3 C31 102.07(13)
C37 P3 C31 99.89(12)
C30 P3 Mo1 113.85(9)
C37 P3 Mo1 114.37(9)
C31 P3 Mo1 118.38(9)
C43 B1 C4 110.2(2)
C43 B1 C17 107.4(2)
C4 B1 C17 111.0(2)
C43 B1 C30 104.7(2)
C4 B1 C30 111.6(2)
C17 B1 C30 111.7(2)
C44 C43 C48 114.4(3)
C44 C43 B1 121.2(2)
C48 C43 B1 124.3(2)
C44 C43 Cr1 70.11(17)
C48 C43 Cr1 68.41(16)
B1 C43 Cr1 133.22(18)
C43 C44 C45 123.0(3)
C43 C44 Cr1 73.48(17)
C45 C44 Cr1 71.91(19)
C43 C44 H44A 118.5
C45 C44 H44A 118.5
Cr1 C44 H44A 128.6
C46 C45 C44 120.4(3)
C46 C45 Cr1 71.37(19)
C44 C45 Cr1 71.18(18)
C46 C45 H45A 119.8
C44 C45 H45A 119.8
Cr1 C45 H45A 130.2
C45 C46 C47 119.0(3)
C45 C46 Cr1 72.77(19)
C47 C46 Cr1 70.74(18)
C45 C46 H46A 120.5
C47 C46 H46A 120.5
Cr1 C46 H46A 128.1
C48 C47 C46 119.7(3)
C48 C47 Cr1 71.05(17)
C46 C47 Cr1 72.25(18)
C48 C47 H47A 120.1
C46 C47 H47A 120.1
Cr1 C47 H47A 128.8
C47 C48 C43 123.4(3)
C47 C48 Cr1 71.82(18)
C43 C48 Cr1 74.63(17)
C47 C48 H48A 118.3
C43 C48 H48A 118.3
Cr1 C48 H48A 127.5
C49 Cr1 C51 88.92(19)
C49 Cr1 C50 86.85(17)
C51 Cr1 C50 87.04(19)
C49 Cr1 C48 125.41(16)
C51 Cr1 C48 144.65(15)
C50 Cr1 C48 86.84(14)
C49 Cr1 C47 95.50(15)
C51 Cr1 C47 164.53(17)
C50 Cr1 C47 107.96(15)
C48 Cr1 C47 37.13(11)
C49 Cr1 C46 89.49(15)
C51 Cr1 C46 128.55(17)
C50 Cr1 C46 144.16(15)
C48 Cr1 C46 66.63(11)
C47 Cr1 C46 37.01(11)
C49 Cr1 C44 147.86(15)
C51 Cr1 C44 90.98(17)
C50 Cr1 C44 125.24(14)
C48 Cr1 C44 64.94(12)
C47 Cr1 C44 77.40(12)
C46 Cr1 C44 65.85(11)
C49 Cr1 C45 111.60(15)
C51 Cr1 C45 99.36(17)
C50 Cr1 C45 160.41(14)
C48 Cr1 C45 77.21(12)
C47 Cr1 C45 65.23(13)
C46 Cr1 C45 35.87(12)
C44 Cr1 C45 36.91(11)
C49 Cr1 C43 162.11(15)
C51 Cr1 C43 108.97(15)
C50 Cr1 C43 93.74(13)
C48 Cr1 C43 36.96(10)
C47 Cr1 C43 67.28(11)
C46 Cr1 C43 79.57(11)
C44 Cr1 C43 36.41(10)
C45 Cr1 C43 66.68(11)
O4 C49 Cr1 177.9(4)
O5 C50 Cr1 178.6(4)
O6 C51 Cr1 177.6(5)
C56 N1 C58 111.1(3)
C56 N1 C52 110.6(3)
C58 N1 C52 110.0(3)
C56 N1 C54 110.9(3)
C58 N1 C54 106.8(3)
C52 N1 C54 107.3(3)
C53 C52 N1 117.0(4)
C53 C52 H52A 108.0
N1 C52 H52A 108.0
C53 C52 H52B 108.0
N1 C52 H52B 108.0
H52A C52 H52B 107.3
C52 C53 H53A 109.5
C52 C53 H53B 109.5
H53A C53 H53B 109.5
C52 C53 H53C 109.5
H53A C53 H53C 109.5
H53B C53 H53C 109.5
C55 C54 N1 115.7(4)
C55 C54 H54A 108.3
N1 C54 H54A 108.3
C55 C54 H54B 108.3
N1 C54 H54B 108.3
H54A C54 H54B 107.4
C54 C55 H55A 109.5
C54 C55 H55B 109.5
H55A C55 H55B 109.5
C54 C55 H55C 109.5
H55A C55 H55C 109.5
H55B C55 H55C 109.5
C57 C56 N1 119.7(5)
C57 C56 H56A 107.4
N1 C56 H56A 107.4
C57 C56 H56B 107.4
N1 C56 H56B 107.4
H56A C56 H56B 106.9
C56 C57 H57A 109.5
C56 C57 H57B 109.5
H57A C57 H57B 109.5
C56 C57 H57C 109.5
H57A C57 H57C 109.5
H57B C57 H57C 109.5
C59 C58 N1 119.4(4)
C59 C58 H58A 107.5
N1 C58 H58A 107.5
C59 C58 H58B 107.5
N1 C58 H58B 107.5
H58A C58 H58B 107.0
C58 C59 H59A 109.5
C58 C59 H59B 109.5
H59A C59 H59B 109.5
C58 C59 H59C 109.5
H59A C59 H59C 109.5
H59B C59 H59C 109.5

loop_
_geom_bond_atom_site_label_1
_geom_bond_atom_site_label_2
_geom_bond_distance
Mo1 C2 1.955(3)
Mo1 C3 1.959(3)
Mo1 C1 1.967(3)
Mo1 P3 2.5406(8)
Mo1 P1 2.5441(8)
Mo1 P2 2.5496(9)
C1 O1 1.165(3)
C2 O2 1.163(4)
C3 O3 1.168(3)
C4 B1 1.659(4)
C4 P1 1.829(3)
C4 H4A 0.9900
C4 H4B 0.9900
C5 C10 1.387(4)
C5 C6 1.395(4)
C5 P1 1.840(3)
C6 C7 1.383(4)
C6 H6A 0.9500
C7 C8 1.380(5)
C7 H7A 0.9500
C8 C9 1.374(5)
C8 H8A 0.9500
C9 C10 1.396(4)
C9 H9A 0.9500
C10 H10A 0.9500
C11 C12 1.387(4)
C11 C16 1.394(4)
C11 P1 1.846(3)
C12 C13 1.395(4)
C12 H12A 0.9500
C13 C14 1.380(5)
C13 H13A 0.9500
C14 C15 1.376(5)
C14 H14A 0.9500
C15 C16 1.389(5)
C15 H15A 0.9500
C16 H16A 0.9500
C17 B1 1.667(4)
C17 P2 1.820(3)
C17 H17A 0.9900
C17 H17B 0.9900
C18 C23 1.372(5)
C18 C19 1.375(5)
C18 P2 1.858(3)
C19 C20 1.400(5)
C19 H19A 0.9500
C20 C21 1.347(6)
C20 H20A 0.9500
C21 C22 1.346(6)
C21 H21A 0.9500
C22 C23 1.406(5)
C22 H22A 0.9500
C23 H23A 0.9500
C24 C25 1.384(4)
C24 C29 1.389(4)
C24 P2 1.849(3)
C25 C26 1.388(4)
C25 H25A 0.9500
C26 C27 1.367(5)
C26 H26A 0.9500
C27 C28 1.387(5)
C27 H27A 0.9500
C28 C29 1.384(5)
C28 H28A 0.9500
C29 H29A 0.9500
C30 B1 1.671(4)
C30 P3 1.834(3)
C30 H30A 0.9900
C30 H30B 0.9900
C31 C32 1.386(4)
C31 C36 1.395(4)
C31 P3 1.846(3)
C32 C33 1.386(4)
C32 H32A 0.9500
C33 C34 1.382(4)
C33 H33A 0.9500
C34 C35 1.380(5)
C34 H34A 0.9500
C35 C36 1.389(4)
C35 H35A 0.9500
C36 H36A 0.9500
C37 C42 1.393(4)
C37 C38 1.404(4)
C37 P3 1.844(3)
C38 C39 1.389(4)
C38 H38A 0.9500
C39 C40 1.368(5)
C39 H39A 0.9500
C40 C41 1.378(5)
C40 H40A 0.9500
C41 C42 1.400(4)
C41 H41A 0.9500
C42 H42A 0.9500
B1 C43 1.643(4)
C43 C44 1.409(4)
C43 C48 1.419(4)
C43 Cr1 2.276(3)
C44 C45 1.416(4)
C44 Cr1 2.232(3)
C44 H44A 0.9500
C45 C46 1.375(5)
C45 Cr1 2.242(3)
C45 H45A 0.9500
C46 C47 1.406(4)
C46 Cr1 2.224(3)
C46 H46A 0.9500
C47 C48 1.400(4)
C47 Cr1 2.204(3)
C47 H47A 0.9500
C48 Cr1 2.195(3)
C48 H48A 0.9500
Cr1 C49 1.812(4)
Cr1 C51 1.823(4)
Cr1 C50 1.830(4)
C49 O4 1.171(4)
C50 O5 1.165(4)
C51 O6 1.168(5)
N1 C56 1.475(5)
N1 C58 1.518(5)
N1 C52 1.525(5)
N1 C54 1.534(5)
C52 C53 1.482(6)
C52 H52A 0.9900
C52 H52B 0.9900
C53 H53A 0.9800
C53 H53B 0.9800
C53 H53C 0.9800
C54 C55 1.500(6)
C54 H54A 0.9900
C54 H54B 0.9900
C55 H55A 0.9800
C55 H55B 0.9800
C55 H55C 0.9800
C56 C57 1.454(7)
C56 H56A 0.9900
C56 H56B 0.9900
C57 H57A 0.9800
C57 H57B 0.9800
C57 H57C 0.9800
C58 C59 1.421(6)
C58 H58A 0.9900
C58 H58B 0.9900
C59 H59A 0.9800
C59 H59B 0.9800
C59 H59C 0.9800

loop_
_geom_torsion_atom_site_label_1
_geom_torsion_atom_site_label_2
_geom_torsion_atom_site_label_3
_geom_torsion_atom_site_label_4
_geom_torsion
C10 C5 C6 C7 -0.8(5)
P1 C5 C6 C7 177.6(3)
C5 C6 C7 C8 -1.9(5)
C6 C7 C8 C9 2.3(5)
C7 C8 C9 C10 -0.2(6)
C6 C5 C10 C9 3.0(5)
P1 C5 C10 C9 -175.3(3)
C8 C9 C10 C5 -2.5(5)
C16 C11 C12 C13 3.7(4)
P1 C11 C12 C13 -172.1(2)
C11 C12 C13 C14 -2.3(4)
C12 C13 C14 C15 0.0(5)
C13 C14 C15 C16 0.7(5)
C14 C15 C16 C11 0.9(6)
C12 C11 C16 C15 -3.0(5)
P1 C11 C16 C15 172.8(3)
B1 C4 P1 C5 156.8(2)
B1 C4 P1 C11 -99.6(2)
B1 C4 P1 Mo1 29.8(2)
C10 C5 P1 C4 -0.7(3)
C6 C5 P1 C4 -179.0(2)
C10 C5 P1 C11 -105.4(3)
C6 C5 P1 C11 76.3(3)
C10 C5 P1 Mo1 126.7(3)
C6 C5 P1 Mo1 -51.6(3)
C12 C11 P1 C4 106.8(2)
C16 C11 P1 C4 -68.9(3)
C12 C11 P1 C5 -144.1(2)
C16 C11 P1 C5 40.3(3)
C12 C11 P1 Mo1 -19.7(3)
C16 C11 P1 Mo1 164.7(2)
C23 C18 C19 C20 0.7(6)
P2 C18 C19 C20 -178.6(3)
C18 C19 C20 C21 -0.9(7)
C19 C20 C21 C22 0.5(7)
C20 C21 C22 C23 0.0(7)
C19 C18 C23 C22 -0.2(6)
P2 C18 C23 C22 179.0(3)
C21 C22 C23 C18 -0.1(7)
C29 C24 C25 C26 0.9(5)
P2 C24 C25 C26 177.7(2)
C24 C25 C26 C27 -2.9(5)
C25 C26 C27 C28 2.2(5)
B1 C17 P2 C24 166.3(2)
B1 C17 P2 C18 -89.1(2)
B1 C17 P2 Mo1 38.5(2)
C25 C24 P2 C17 -162.3(2)
C29 C24 P2 C17 14.4(3)
C25 C24 P2 C18 89.4(3)
C29 C24 P2 C18 -93.9(3)
C25 C24 P2 Mo1 -37.4(3)
C29 C24 P2 Mo1 139.3(2)
C23 C18 P2 C17 -21.0(3)
C19 C18 P2 C17 158.2(3)
C23 C18 P2 C24 87.6(3)
C19 C18 P2 C24 -93.2(3)
C23 C18 P2 Mo1 -145.7(3)
C19 C18 P2 Mo1 33.6(3)
C26 C27 C28 C29 0.5(6)
C27 C28 C29 C24 -2.5(6)
C25 C24 C29 C28 1.8(5)
P2 C24 C29 C28 -174.9(3)
C36 C31 C32 C33 0.8(4)
P3 C31 C32 C33 -176.3(2)
C31 C32 C33 C34 -0.7(5)
C32 C33 C34 C35 0.7(5)
C33 C34 C35 C36 -0.8(5)
C34 C35 C36 C31 0.9(5)
C32 C31 C36 C35 -0.9(5)
P3 C31 C36 C35 176.3(3)
C42 C37 C38 C39 -0.8(4)
P3 C37 C38 C39 175.5(2)
C37 C38 C39 C40 -0.1(4)
C38 C39 C40 C41 1.1(5)
C39 C40 C41 C42 -1.1(5)
C38 C37 C42 C41 0.8(4)
P3 C37 C42 C41 -175.2(2)
C40 C41 C42 C37 0.1(5)
B1 C30 P3 C37 163.45(19)
B1 C30 P3 C31 -92.3(2)
B1 C30 P3 Mo1 36.5(2)
C42 C37 P3 C30 9.8(3)
C38 C37 P3 C30 -166.3(2)
C42 C37 P3 C31 -96.0(3)
C38 C37 P3 C31 87.9(2)
C42 C37 P3 Mo1 136.5(2)
C38 C37 P3 Mo1 -39.6(2)
C32 C31 P3 C30 123.2(2)
C36 C31 P3 C30 -53.9(3)
C32 C31 P3 C37 -127.4(2)
C36 C31 P3 C37 55.5(3)
C32 C31 P3 Mo1 -2.7(3)
C36 C31 P3 Mo1 -179.7(2)
P1 C4 B1 C43 160.85(19)
P1 C4 B1 C17 -80.3(3)
P1 C4 B1 C30 45.0(3)
P2 C17 B1 C43 159.64(18)
P2 C17 B1 C4 39.1(3)
P2 C17 B1 C30 -86.1(2)
P3 C30 B1 C43 154.90(19)
P3 C30 B1 C4 -85.9(2)
P3 C30 B1 C17 39.0(3)
C4 B1 C43 C44 150.6(3)
C17 B1 C43 C44 29.6(3)
C30 B1 C43 C44 -89.3(3)
C4 B1 C43 C48 -32.5(4)
C17 B1 C43 C48 -153.5(3)
C30 B1 C43 C48 87.6(3)
C4 B1 C43 Cr1 59.2(3)
C17 B1 C43 Cr1 -61.8(3)
C30 B1 C43 Cr1 179.4(2)
C48 C43 C44 C45 -1.0(5)
B1 C43 C44 C45 176.1(3)
Cr1 C43 C44 C45 -54.6(3)
C48 C43 C44 Cr1 53.6(2)
B1 C43 C44 Cr1 -129.2(2)
C43 C44 C45 C46 1.6(5)
Cr1 C44 C45 C46 -53.8(3)
C43 C44 C45 Cr1 55.3(3)
C44 C45 C46 C47 -1.8(5)
Cr1 C45 C46 C47 -55.4(3)
C44 C45 C46 Cr1 53.7(3)
C45 C46 C47 C48 1.6(5)
Cr1 C46 C47 C48 -54.9(3)
C45 C46 C47 Cr1 56.4(3)
C46 C47 C48 C43 -1.1(5)
Cr1 C47 C48 C43 -56.6(3)
C46 C47 C48 Cr1 55.4(3)
C44 C43 C48 C47 0.8(4)
B1 C43 C48 C47 -176.2(3)
Cr1 C43 C48 C47 55.3(3)
C44 C43 C48 Cr1 -54.5(2)
B1 C43 C48 Cr1 128.4(3)
C56 N1 C52 C53 176.6(4)
C58 N1 C52 C53 53.5(5)
C54 N1 C52 C53 -62.3(5)
C56 N1 C54 C55 -54.9(6)
C58 N1 C54 C55 66.3(6)
C52 N1 C54 C55 -175.8(4)
C58 N1 C56 C57 179.1(4)
C52 N1 C56 C57 56.7(6)
C54 N1 C56 C57 -62.3(6)
C56 N1 C58 C59 -70.8(6)
C52 N1 C58 C59 52.0(6)
C54 N1 C58 C59 168.1(5)

loop_
_platon_squeeze_void_nr
_platon_squeeze_void_average_x
_platon_squeeze_void_average_y
_platon_squeeze_void_average_z
_platon_squeeze_void_volume
_platon_squeeze_void_count_electrons
_platon_squeeze_void_content
1 -0.030 0.000 0.000 403 93 ' '
2 0.010 0.500 0.500 403 93 ' '
